data_2223132
loop_
_publ_author_name
'Song, Bi-Wei'
'Xie, Lin-Jun'
'Dong, Ling-Ling'
'Tang, Zhan'
'Feng, Hai'

_publ_section_title
;
 <i>N</i>-[2-(2-Chlorophenyl)-2-hydroxyethyl]propan-2-aminium chloride
;
_journal_coeditor_code IS2447
_journal_issue 9
_journal_name_full 'Acta Crystallographica Section E'
_journal_page_first o2187
_journal_paper_doi 10.1107/S1600536809031146
_journal_volume 65
_journal_year 2009
_chemical_formula_iupac 'C11 H17 Cl N O +, Cl -'
_chemical_formula_moiety 'C11 H17 Cl N O +, Cl -'
_chemical_formula_sum 'C11 H17 Cl2 N O'
_chemical_formula_weight 250.16
_chemical_name_systematic
;
<i>N</i>-[2-(2-Chlorophenyl)-2-hydroxyethyl]propan-2-aminium chloride
;
_space_group_IT_number 19
_symmetry_cell_setting orthorhombic
_symmetry_space_group_name_Hall 'P 2ac 2ab'
_symmetry_space_group_name_H-M 'P 21 21 21'
_atom_sites_solution_hydrogens geom
_atom_sites_solution_primary direct
_atom_sites_solution_secondary difmap
_audit_creation_method SHELXL-97
_cell_angle_alpha 90.00
_cell_angle_beta 90.00
_cell_angle_gamma 90.00
_cell_formula_units_Z 4
_cell_length_a 7.3460(3)
_cell_length_b 11.7721(5)
_cell_length_c 15.2377(8)
_cell_measurement_reflns_used 8627
_cell_measurement_temperature 296.0(10)
_cell_measurement_theta_max 27.4
_cell_measurement_theta_min 3.1
_cell_volume 1317.72(10)
_computing_cell_refinement 'PROCESS-AUTO (Rigaku, 2006)'
_computing_data_collection 'PROCESS-AUTO (Rigaku, 2006)'
_computing_data_reduction 'CrystalStructure (Rigaku/MSC, 2007)'
_computing_molecular_graphics 'ORTEP-3 for Windows (Farrugia, 1997)'
_computing_publication_material 'WinGX (Farrugia, 1999)'
_computing_structure_refinement 'SHELXL97 (Sheldrick, 2008)'
_computing_structure_solution 'SHELXL97 (Sheldrick, 2008)'
_diffrn_ambient_temperature 296.0(10)
_diffrn_detector_area_resol_mean 10.00
_diffrn_measured_fraction_theta_full 0.999
_diffrn_measured_fraction_theta_max 0.999
_diffrn_measurement_device_type 'Rigaku R-AXIS RAPID'
_diffrn_measurement_method \w
_diffrn_radiation_monochromator graphite
_diffrn_radiation_source 'rotating anode'
_diffrn_radiation_type MoK\a
_diffrn_radiation_wavelength 0.71073
_diffrn_reflns_av_R_equivalents 0.0305
_diffrn_reflns_av_sigmaI/netI 0.0293
_diffrn_reflns_limit_h_max 9
_diffrn_reflns_limit_h_min -9
_diffrn_reflns_limit_k_max 14
_diffrn_reflns_limit_k_min -15
_diffrn_reflns_limit_l_max 19
_diffrn_reflns_limit_l_min -19
_diffrn_reflns_number 12577
_diffrn_reflns_theta_full 27.41
_diffrn_reflns_theta_max 27.41
_diffrn_reflns_theta_min 3.08
_exptl_absorpt_coefficient_mu 0.469
_exptl_absorpt_correction_T_max 0.8644
_exptl_absorpt_correction_T_min 0.8346
_exptl_absorpt_correction_type multi-scan
_exptl_absorpt_process_details '(<i>ABSCOR</i>; Higashi, 1995)'
_exptl_crystal_colour colorless
_exptl_crystal_density_diffrn 1.261
_exptl_crystal_density_method 'not measured'
_exptl_crystal_description chunk
_exptl_crystal_F_000 528
_exptl_crystal_size_max 0.40
_exptl_crystal_size_mid 0.36
_exptl_crystal_size_min 0.32
_refine_diff_density_max 0.287
_refine_diff_density_min -0.289
_refine_ls_abs_structure_details 'Flack (1983), 1243 Friedel pairs'
_refine_ls_abs_structure_Flack 0.51(10)
_refine_ls_extinction_coef 0.0054(12)
_refine_ls_extinction_expression Fc^*^=kFc[1+0.001xFc^2^\l^3^/sin(2\q)]^-1/4^
_refine_ls_extinction_method 'SHELXL97 (Sheldrick, 2008)'
_refine_ls_goodness_of_fit_ref 1.001
_refine_ls_hydrogen_treatment constr
_refine_ls_matrix_type full
_refine_ls_number_parameters 140
_refine_ls_number_reflns 2977
_refine_ls_number_restraints 0
_refine_ls_restrained_S_all 1.001
_refine_ls_R_factor_all 0.0765
_refine_ls_R_factor_gt 0.0323
_refine_ls_shift/su_max 0.000
_refine_ls_shift/su_mean 0.000
_refine_ls_structure_factor_coef Fsqd
_refine_ls_weighting_details 'calc w=1/[\s^2^(Fo^2^)+(0.0431P)^2^+0.5P] where P=(Fo^2^+2Fc^2^)/3'
_refine_ls_weighting_scheme calc
_refine_ls_wR_factor_gt 0.0740
_refine_ls_wR_factor_ref 0.1065
_reflns_number_gt 1874
_reflns_number_total 2977
_reflns_threshold_expression I>2\s(I)
_cod_data_source_file is2447.cif
_cod_data_source_block I
_cod_database_code 2223132
_cod_database_fobs_code 2223132

loop_
_symmetry_equiv_pos_as_xyz
'x, y, z'
'-x+1/2, -y, z+1/2'
'x+1/2, -y+1/2, -z'
'-x, y+1/2, -z+1/2'

loop_
_atom_site_type_symbol
_atom_site_label
_atom_site_fract_x
_atom_site_fract_y
_atom_site_fract_z
_atom_site_U_iso_or_equiv
_atom_site_adp_type
_atom_site_calc_flag
_atom_site_refinement_flags
_atom_site_occupancy
_atom_site_disorder_assembly
_atom_site_disorder_group
Cl Cl2 0.51205(10) 0.14865(6) 0.44638(6) 0.0648(2) Uani d . 1 . .
Cl Cl1 0.44580(11) 0.75320(8) 0.58138(6) 0.0779(3) Uani d . 1 . .
O O1 0.3177(3) 0.44304(18) 0.42787(16) 0.0698(6) Uani d . 1 . .
H H1 0.2294 0.4174 0.4542 0.105 Uiso calc R 1 . .
N N1 0.5869(3) 0.37691(19) 0.55437(15) 0.0522(6) Uani d . 1 . .
H H111 0.7029 0.3550 0.5628 0.063 Uiso calc R 1 . .
H H112 0.5341 0.3244 0.5198 0.063 Uiso calc R 1 . .
C C7 0.4020(4) 0.5277(2) 0.4795(2) 0.0489(7) Uani d . 1 . .
H H7 0.3296 0.5422 0.5323 0.059 Uiso calc R 1 . .
C C6 0.4249(3) 0.6368(2) 0.42750(19) 0.0488(6) Uani d . 1 . .
C C1 0.4496(3) 0.7418(2) 0.4678(2) 0.0546(7) Uani d . 1 . .
C C8 0.5901(4) 0.4868(2) 0.5047(2) 0.0537(7) Uani d . 1 . .
H H8A 0.6623 0.4771 0.4519 0.064 Uiso calc R 1 . .
H H8B 0.6487 0.5443 0.5405 0.064 Uiso calc R 1 . .
C C9 0.4922(4) 0.3739(2) 0.64202(18) 0.0579(7) Uani d . 1 . .
H H9 0.3639 0.3936 0.6332 0.069 Uiso calc R 1 . .
C C5 0.4305(4) 0.6352(3) 0.3365(2) 0.0680(9) Uani d . 1 . .
H H5 0.4144 0.5669 0.3069 0.082 Uiso calc R 1 . .
C C11 0.5028(6) 0.2537(3) 0.6769(2) 0.0777(9) Uani d . 1 . .
H H11A 0.6279 0.2330 0.6854 0.093 Uiso calc R 1 . .
H H11B 0.4477 0.2027 0.6355 0.093 Uiso calc R 1 . .
H H11C 0.4393 0.2492 0.7319 0.093 Uiso calc R 1 . .
C C2 0.4764(4) 0.8401(3) 0.4204(3) 0.0729(10) Uani d . 1 . .
H H2 0.4904 0.9091 0.4494 0.088 Uiso calc R 1 . .
C C3 0.4824(5) 0.8360(4) 0.3318(3) 0.0920(13) Uani d . 1 . .
H H3 0.5018 0.9022 0.2998 0.110 Uiso calc R 1 . .
C C4 0.4597(5) 0.7344(5) 0.2889(3) 0.0897(12) Uani d . 1 . .
H H4 0.4639 0.7319 0.2279 0.108 Uiso calc R 1 . .
C C10 0.5746(6) 0.4584(3) 0.7044(2) 0.0928(13) Uani d . 1 . .
H H10A 0.5099 0.4564 0.7591 0.111 Uiso calc R 1 . .
H H10B 0.5665 0.5332 0.6797 0.111 Uiso calc R 1 . .
H H10C 0.7001 0.4396 0.7144 0.111 Uiso calc R 1 . .

loop_
_atom_site_aniso_label
_atom_site_aniso_U_11
_atom_site_aniso_U_22
_atom_site_aniso_U_33
_atom_site_aniso_U_12
_atom_site_aniso_U_13
_atom_site_aniso_U_23
Cl2 0.0489(4) 0.0509(3) 0.0944(6) 0.0007(3) 0.0009(4) -0.0054(4)
Cl1 0.0692(5) 0.0819(6) 0.0825(6) -0.0038(5) -0.0021(4) -0.0313(5)
O1 0.0628(13) 0.0559(12) 0.0909(18) -0.0136(10) -0.0123(12) -0.0113(12)
N1 0.0435(11) 0.0498(13) 0.0633(15) -0.0017(10) -0.0009(11) 0.0057(11)
C7 0.0399(13) 0.0455(14) 0.0613(17) -0.0049(12) -0.0016(12) -0.0044(13)
C6 0.0393(12) 0.0465(14) 0.0606(18) 0.0017(12) -0.0015(12) 0.0003(13)
C1 0.0364(13) 0.0510(15) 0.0765(19) 0.0010(13) 0.0021(13) -0.0009(15)
C8 0.0438(14) 0.0483(15) 0.069(2) -0.0023(13) 0.0006(13) 0.0073(13)
C9 0.0513(15) 0.0647(18) 0.0577(17) -0.0011(16) 0.0030(15) 0.0076(13)
C5 0.0671(19) 0.080(2) 0.057(2) 0.0136(19) 0.0015(15) 0.0010(17)
C11 0.087(2) 0.074(2) 0.071(2) -0.006(3) 0.003(2) 0.0193(17)
C2 0.0455(15) 0.0489(16) 0.124(3) -0.0015(15) 0.007(2) 0.0108(18)
C3 0.059(2) 0.082(3) 0.135(4) 0.012(2) 0.010(2) 0.050(3)
C4 0.076(3) 0.125(3) 0.068(2) 0.020(3) 0.0058(19) 0.039(2)
C10 0.123(3) 0.086(3) 0.069(2) -0.011(3) -0.002(2) -0.012(2)

loop_
_atom_type_symbol
_atom_type_description
_atom_type_scat_dispersion_real
_atom_type_scat_dispersion_imag
_atom_type_scat_source
C C 0.0033 0.0016 'International Tables Vol C Tables 4.2.6.8 and 6.1.1.4'
H H 0.0000 0.0000 'International Tables Vol C Tables 4.2.6.8 and 6.1.1.4'
N N 0.0061 0.0033 'International Tables Vol C Tables 4.2.6.8 and 6.1.1.4'
O O 0.0106 0.0060 'International Tables Vol C Tables 4.2.6.8 and 6.1.1.4'
Cl Cl 0.1484 0.1585 'International Tables Vol C Tables 4.2.6.8 and 6.1.1.4'

loop_
_geom_angle_atom_site_label_1
_geom_angle_atom_site_label_2
_geom_angle_atom_site_label_3
_geom_angle_site_symmetry_1
_geom_angle_site_symmetry_3
_geom_angle
_geom_angle_publ_flag
C7 O1 H1 . . 109.5 ?
C8 N1 C9 . . 118.4(2) ?
C8 N1 H111 . . 107.7 ?
C9 N1 H111 . . 107.7 ?
C8 N1 H112 . . 107.7 ?
C9 N1 H112 . . 107.7 ?
H111 N1 H112 . . 107.1 ?
O1 C7 C8 . . 108.5(2) ?
O1 C7 C6 . . 110.8(2) ?
C8 C7 C6 . . 107.5(2) ?
O1 C7 H7 . . 110.0 ?
C8 C7 H7 . . 110.0 ?
C6 C7 H7 . . 110.0 ?
C5 C6 C1 . . 116.7(3) ?
C5 C6 C7 . . 120.9(3) ?
C1 C6 C7 . . 122.4(2) ?
C2 C1 C6 . . 122.2(3) ?
C2 C1 Cl1 . . 117.4(3) ?
C6 C1 Cl1 . . 120.4(2) ?
N1 C8 C7 . . 112.9(2) ?
N1 C8 H8A . . 109.0 ?
C7 C8 H8A . . 109.0 ?
N1 C8 H8B . . 109.0 ?
C7 C8 H8B . . 109.0 ?
H8A C8 H8B . . 107.8 ?
C10 C9 N1 . . 111.1(3) ?
C10 C9 C11 . . 112.1(3) ?
N1 C9 C11 . . 108.0(2) ?
C10 C9 H9 . . 108.5 ?
N1 C9 H9 . . 108.5 ?
C11 C9 H9 . . 108.5 ?
C6 C5 C4 . . 121.0(4) ?
C6 C5 H5 . . 119.5 ?
C4 C5 H5 . . 119.5 ?
C9 C11 H11A . . 109.5 ?
C9 C11 H11B . . 109.5 ?
H11A C11 H11B . . 109.5 ?
C9 C11 H11C . . 109.5 ?
H11A C11 H11C . . 109.5 ?
H11B C11 H11C . . 109.5 ?
C3 C2 C1 . . 119.9(3) ?
C3 C2 H2 . . 120.1 ?
C1 C2 H2 . . 120.1 ?
C2 C3 C4 . . 120.2(3) ?
C2 C3 H3 . . 119.9 ?
C4 C3 H3 . . 119.9 ?
C3 C4 C5 . . 120.1(4) ?
C3 C4 H4 . . 120.0 ?
C5 C4 H4 . . 120.0 ?
C9 C10 H10A . . 109.5 ?
C9 C10 H10B . . 109.5 ?
H10A C10 H10B . . 109.5 ?
C9 C10 H10C . . 109.5 ?
H10A C10 H10C . . 109.5 ?
H10B C10 H10C . . 109.5 ?

loop_
_geom_bond_atom_site_label_1
_geom_bond_atom_site_label_2
_geom_bond_site_symmetry_2
_geom_bond_distance
_geom_bond_publ_flag
Cl1 C1 . 1.736(3) ?
O1 C7 . 1.413(3) ?
O1 H1 . 0.8200 ?
N1 C8 . 1.499(3) ?
N1 C9 . 1.506(3) ?
N1 H111 . 0.9000 ?
N1 H112 . 0.9000 ?
C7 C8 . 1.513(4) ?
C7 C6 . 1.518(4) ?
C7 H7 . 0.9800 ?
C6 C5 . 1.387(4) ?
C6 C1 . 1.393(4) ?
C1 C2 . 1.378(5) ?
C8 H8A . 0.9700 ?
C8 H8B . 0.9700 ?
C9 C10 . 1.503(5) ?
C9 C11 . 1.514(4) ?
C9 H9 . 0.9800 ?
C5 C4 . 1.391(5) ?
C5 H5 . 0.9300 ?
C11 H11A . 0.9600 ?
C11 H11B . 0.9600 ?
C11 H11C . 0.9600 ?
C2 C3 . 1.352(6) ?
C2 H2 . 0.9300 ?
C3 C4 . 1.373(7) ?
C3 H3 . 0.9300 ?
C4 H4 . 0.9300 ?
C10 H10A . 0.9600 ?
C10 H10B . 0.9600 ?
C10 H10C . 0.9600 ?

loop_
_geom_hbond_atom_site_label_D
_geom_hbond_atom_site_label_H
_geom_hbond_atom_site_label_A
_geom_hbond_site_symmetry_A
_geom_hbond_distance_DH
_geom_hbond_distance_HA
_geom_hbond_distance_DA
_geom_hbond_angle_DHA
N1 H112 Cl2 . 0.90 2.36 3.199(2) 156
O1 H1 Cl2 3_456 0.82 2.33 3.143(2) 169
N1 H111 Cl2 3_556 0.90 2.28 3.138(2) 160

loop_
_geom_torsion_atom_site_label_1
_geom_torsion_atom_site_label_2
_geom_torsion_atom_site_label_3
_geom_torsion_atom_site_label_4
_geom_torsion_site_symmetry_1
_geom_torsion_site_symmetry_2
_geom_torsion_site_symmetry_3
_geom_torsion_site_symmetry_4
_geom_torsion
_geom_torsion_publ_flag
O1 C7 C6 C5 . . . . -23.6(4) ?
C8 C7 C6 C5 . . . . 94.8(3) ?
O1 C7 C6 C1 . . . . 159.4(2) ?
C8 C7 C6 C1 . . . . -82.2(3) ?
C5 C6 C1 C2 . . . . 0.6(4) ?
C7 C6 C1 C2 . . . . 177.8(2) ?
C5 C6 C1 Cl1 . . . . -179.8(2) ?
C7 C6 C1 Cl1 . . . . -2.7(3) ?
C9 N1 C8 C7 . . . . -62.6(3) ?
O1 C7 C8 N1 . . . . -58.4(3) ?
C6 C7 C8 N1 . . . . -178.2(2) ?
C8 N1 C9 C10 . . . . -58.5(3) ?
C8 N1 C9 C11 . . . . 178.2(3) ?
C1 C6 C5 C4 . . . . 0.1(4) ?
C7 C6 C5 C4 . . . . -177.1(3) ?
C6 C1 C2 C3 . . . . -1.1(4) ?
Cl1 C1 C2 C3 . . . . 179.4(3) ?
C1 C2 C3 C4 . . . . 0.7(5) ?
C2 C3 C4 C5 . . . . 0.0(6) ?
C6 C5 C4 C3 . . . . -0.5(5) ?

loop_
_cod_related_entry_id
_cod_related_entry_database
_cod_related_entry_code
1 ChemSpider 30655860
